data_4125239
loop_
_publ_author_name
'Wu, Jie'
'Cheng, Yangyang'
'Lan, Jingbo'
'Wu, Di'
'Qian, Shengyou'
'Yan, Lipeng'
'He, Zhen'
'Li, Xiaoyu'
'Wang, Kai'
'Zou, Bo'
'You, Jingsong'

_publ_section_title
;
 Molecular Engineering of Mechanochromic Materials by Programmed C-H
 Arylation: Making a Counterpoint in the Chromism Trend.
;
_journal_issue 39
_journal_name_full 'Journal of the American Chemical Society'
_journal_page_first 12803
_journal_page_last 12812
_journal_paper_doi 10.1021/jacs.6b03890
_journal_volume 138
_journal_year 2016
_chemical_formula_moiety 'C20 H12 F6 N4'
_chemical_formula_sum 'C20 H12 F6 N4'
_chemical_formula_weight 422.34
_chemical_name_systematic
;
 ?
;
_space_group_crystal_system monoclinic
_space_group_IT_number 15
_space_group_name_Hall '-I 2yc'
_space_group_name_H-M_alt 'I 1 2/c 1'
_symmetry_space_group_name_Hall '-I 2yc'
_symmetry_space_group_name_H-M 'I 1 2/c 1'
_atom_sites_solution_hydrogens geom
_atom_sites_solution_primary iterative
_audit_creation_date 2014-11-18
_audit_creation_method
;
Olex2 1.2
(compiled 2014.09.19 svn.r3010 for OlexSys, GUI svn.r4874)
;
_cell_angle_alpha 90
_cell_angle_beta 98.304(2)
_cell_angle_gamma 90
_cell_formula_units_Z 8
_cell_length_a 13.3500(3)
_cell_length_b 10.0002(2)
_cell_length_c 27.9606(7)
_cell_measurement_reflns_used 3899
_cell_measurement_temperature 293.15
_cell_measurement_theta_max 72.4890
_cell_measurement_theta_min 4.6930
_cell_volume 3693.68(15)
_computing_cell_refinement
;
CrysAlisPro, Agilent Technologies,
Version 1.171.37.33 (release 27-03-2014 CrysAlis171 .NET)
(compiled Mar 27 2014,17:12:48)
;
_computing_data_collection
;
CrysAlisPro, Agilent Technologies,
Version 1.171.37.33 (release 27-03-2014 CrysAlis171 .NET)
(compiled Mar 27 2014,17:12:48)
;
_computing_data_reduction
;
CrysAlisPro, Agilent Technologies,
Version 1.171.37.33 (release 27-03-2014 CrysAlis171 .NET)
(compiled Mar 27 2014,17:12:48)
;
_computing_molecular_graphics 'Olex2 (Dolomanov et al., 2009)'
_computing_publication_material 'Olex2 (Dolomanov et al., 2009)'
_computing_structure_refinement 'ShelXL (Sheldrick, 2008)'
_computing_structure_solution
;
Superflip (Palatinus & Chapuis, 2007;Palatinus & van der Lee, 2008;
Palatinus et al., 2012)
;
_diffrn_ambient_temperature 293.15
_diffrn_detector 'CCD plate'
_diffrn_detector_area_resol_mean 15.9595
_diffrn_detector_type EosS2
_diffrn_measured_fraction_theta_full 0.990
_diffrn_measured_fraction_theta_max 0.999
_diffrn_measurement_details
;
  1 omega  -31.00   53.00   1.0000    2.4900
omega____ theta____ kappa____ phi______ frames
    -       36.5421  -57.0000  -90.0000 84

  2 omega   20.00  104.00   1.0000    2.4900
omega____ theta____ kappa____ phi______ frames
    -       36.5421   57.0000  -90.0000 84

  3 omega   20.00  104.00   1.0000    2.4900
omega____ theta____ kappa____ phi______ frames
    -       36.5421   57.0000 -180.0000 84

  4 omega   10.00  104.00   1.0000    2.4900
omega____ theta____ kappa____ phi______ frames
    -       36.5421   77.0000  150.0000 94

  5 omega    2.00   29.00   1.0000    2.4900
omega____ theta____ kappa____ phi______ frames
    -       36.5421   91.0000   82.1403 27

  6 omega    1.00   75.00   1.0000    2.4900
omega____ theta____ kappa____ phi______ frames
    -       36.5421  -99.0000   30.0000 74

  7 omega   10.00  104.00   1.0000    2.4900
omega____ theta____ kappa____ phi______ frames
    -       36.5421   77.0000  120.0000 94

  8 omega   39.00  109.00   1.0000    9.9600
omega____ theta____ kappa____ phi______ frames
    -      108.0000  -94.0000   60.0000 70

  9 omega   38.00   91.00   1.0000    9.9600
omega____ theta____ kappa____ phi______ frames
    -      108.0000  -30.0000    0.0000 53

 10 omega   39.00  109.00   1.0000    9.9600
omega____ theta____ kappa____ phi______ frames
    -      108.0000  -94.0000    0.0000 70

 11 omega   91.00  176.00   1.0000    9.9600
omega____ theta____ kappa____ phi______ frames
    -      108.0000   45.0000   30.0000 85

 12 omega   38.00  116.00   1.0000    9.9600
omega____ theta____ kappa____ phi______ frames
    -      108.0000 -111.0000 -180.0000 78

 13 omega   57.00  150.00   1.0000    9.9600
omega____ theta____ kappa____ phi______ frames
    -      108.0000  178.0000   30.0000 93

 14 omega   81.00  176.00   1.0000    9.9600
omega____ theta____ kappa____ phi______ frames
    -      108.0000   77.0000  120.0000 95

 15 omega   40.00   98.00   1.0000    9.9600
omega____ theta____ kappa____ phi______ frames
    -      108.0000  -45.0000   30.0000 58

 16 omega   90.00  175.00   1.0000    9.9600
omega____ theta____ kappa____ phi______ frames
    -      108.0000   61.0000 -180.0000 85
;
_diffrn_measurement_device 'four-circle diffractometer'
_diffrn_measurement_device_type 'New Gemini, Dual, Cu at zero, EosS2'
_diffrn_measurement_method '\w scans'
_diffrn_orient_matrix_UB_11 -0.0282940000
_diffrn_orient_matrix_UB_12 -0.0770335000
_diffrn_orient_matrix_UB_13 -0.0477297000
_diffrn_orient_matrix_UB_21 0.0151216000
_diffrn_orient_matrix_UB_22 -0.1333848000
_diffrn_orient_matrix_UB_23 0.0276664000
_diffrn_orient_matrix_UB_31 -0.1121343000
_diffrn_orient_matrix_UB_32 0.0014654000
_diffrn_orient_matrix_UB_33 0.0074710000
_diffrn_radiation_monochromator graphite
_diffrn_radiation_probe x-ray
_diffrn_radiation_type CuK\a
_diffrn_radiation_wavelength 1.54184
_diffrn_reflns_av_R_equivalents 0.0307
_diffrn_reflns_av_unetI/netI 0.0267
_diffrn_reflns_Laue_measured_fraction_full 0.990
_diffrn_reflns_Laue_measured_fraction_max 0.999
_diffrn_reflns_limit_h_max 11
_diffrn_reflns_limit_h_min -15
_diffrn_reflns_limit_k_max 11
_diffrn_reflns_limit_k_min -11
_diffrn_reflns_limit_l_max 33
_diffrn_reflns_limit_l_min -33
_diffrn_reflns_number 9890
_diffrn_reflns_point_group_measured_fraction_full 0.990
_diffrn_reflns_point_group_measured_fraction_max 0.999
_diffrn_reflns_theta_full 67.684
_diffrn_reflns_theta_max 66.992
_diffrn_reflns_theta_min 4.702
_diffrn_source 'Enhance (Cu) X-ray Source'
_exptl_absorpt_coefficient_mu 1.188
_exptl_absorpt_correction_T_max 1.00000
_exptl_absorpt_correction_T_min 0.70103
_exptl_absorpt_correction_type multi-scan
_exptl_absorpt_process_details
;
CrysAlisPro, Agilent Technologies,
Version 1.171.37.33 (release 27-03-2014 CrysAlis171 .NET)
(compiled Mar 27 2014,17:12:48)
Empirical absorption correction using spherical harmonics,
 implemented in SCALE3 ABSPACK scaling algorithm.
;
_exptl_crystal_density_diffrn 1.519
_exptl_crystal_description
;
;
_exptl_crystal_F_000 1712
_exptl_crystal_size_max 0.4
_exptl_crystal_size_mid 0.3
_exptl_crystal_size_min 0.2
_refine_diff_density_max 0.619
_refine_diff_density_min -0.533
_refine_diff_density_rms 0.077
_refine_ls_extinction_coef 0.0020(3)
_refine_ls_extinction_expression Fc^*^=kFc[1+0.001xFc^2^\l^3^/sin(2\q)]^-1/4^
_refine_ls_extinction_method SHELXL
_refine_ls_goodness_of_fit_ref 1.086
_refine_ls_hydrogen_treatment constr
_refine_ls_matrix_type full
_refine_ls_number_parameters 283
_refine_ls_number_reflns 3293
_refine_ls_number_restraints 2
_refine_ls_restrained_S_all 1.086
_refine_ls_R_factor_all 0.0919
_refine_ls_R_factor_gt 0.0837
_refine_ls_shift/su_max 0.000
_refine_ls_shift/su_mean 0.000
_refine_ls_structure_factor_coef Fsqd
_refine_ls_weighting_details 'w=1/[\s^2^(Fo^2^)+(0.1530P)^2^+3.6990P] where P=(Fo^2^+2Fc^2^)/3'
_refine_ls_weighting_scheme calc
_refine_ls_wR_factor_gt 0.2462
_refine_ls_wR_factor_ref 0.2585
_reflns_Friedel_coverage 0.000
_reflns_number_gt 2756
_reflns_number_total 3293
_reflns_threshold_expression 'I > 2\s(I)'
_cod_data_source_file ja6b03890_si_005.cif
_cod_data_source_block wj001
_cod_depositor_comments 'Adding full bibliography for 4125235--4125245.cif.'
_cod_original_cell_volume 3693.70(15)
_cod_database_code 4125239
_shelxl_version_number 2014-1
_shelx_space_group_comment
;
The symmetry employed for this shelxl refinement is uniquely defined
by the following loop, which should always be used as a source of
symmetry information in preference to the above space-group names.
They are only intended as comments.
;
_reflns_odcompleteness_completeness 99.86
_reflns_odcompleteness_iscentric 1
_reflns_odcompleteness_theta 66.97
_olex2_refinement_description
;
1. Fixed Uiso
 At 1.2 times of:
  All C(H) groups
 At 1.5 times of:
  All C(H,H,H) groups
2. Rigid bond restraints
 F4, C20
 with sigma for 1-2 distances of 0.001 and sigma for 1-3 distances of 0.001
 F5, C20
 with sigma for 1-2 distances of 0.001 and sigma for 1-3 distances of 0.001
3. Others
 Sof(F6A)=1-FVAR(1)
 Sof(F6)=FVAR(1)
4.a Aromatic/amide H refined with riding coordinates:
 C18(H18), C14(H14), C16(H16), C7(H7), C2(H2), C11(H11), C10(H10), C3(H3),
 C8(H8)
4.b Idealised Me refined as rotating group:
 C12(H12A,H12B,H12C)
;
_olex2_submission_special_instructions 'No special instructions were received'

loop_
_space_group_symop_operation_xyz
'x, y, z'
'-x, y, -z+1/2'
'x+1/2, y+1/2, z+1/2'
'-x+1/2, y+1/2, -z+1'
'-x, -y, -z'
'x, -y, z-1/2'
'-x+1/2, -y+1/2, -z+1/2'
'x+1/2, -y+1/2, z'

loop_
_atom_site_label
_atom_site_type_symbol
_atom_site_fract_x
_atom_site_fract_y
_atom_site_fract_z
_atom_site_U_iso_or_equiv
_atom_site_adp_type
_atom_site_occupancy
_atom_site_site_symmetry_order
_atom_site_calc_flag
_atom_site_refinement_flags_posn
_atom_site_refinement_flags_adp
_atom_site_refinement_flags_occupancy
_atom_site_disorder_assembly
_atom_site_disorder_group
F4 F 0.2775(3) 0.5167(4) 0.40732(18) 0.1491(14) Uani 1 1 d . U . . .
F1 F 0.5814(2) 0.8508(3) 0.52946(9) 0.1174(10) Uani 1 1 d . . . . .
F2 F 0.6970(2) 0.8073(4) 0.48702(10) 0.1173(10) Uani 1 1 d . . . . .
F3 F 0.6296(2) 1.0002(3) 0.48407(10) 0.1126(10) Uani 1 1 d . . . . .
F5 F 0.3898(4) 0.4374(4) 0.3777(2) 0.194(2) Uani 1 1 d . U . . .
N4 N 0.3462(2) 0.8858(3) 0.19942(10) 0.0642(7) Uani 1 1 d . . . . .
N3 N 0.38821(17) 0.7554(2) 0.26620(9) 0.0555(6) Uani 1 1 d . . . . .
N1 N 0.3508(3) 1.0973(3) 0.24072(12) 0.0813(9) Uani 1 1 d . . . . .
N2 N 0.38544(17) 0.8856(2) 0.27920(9) 0.0545(6) Uani 1 1 d . . . . .
C18 C 0.5061(2) 0.9001(3) 0.40480(11) 0.0622(8) Uani 1 1 d . . . . .
H18 H 0.5348 0.9843 0.4027 0.075 Uiso 1 1 calc R . . . .
C14 C 0.3963(2) 0.7253(3) 0.36981(12) 0.0620(8) Uani 1 1 d . . . . .
H14 H 0.3514 0.6911 0.3442 0.074 Uiso 1 1 calc R . . . .
C17 C 0.5321(3) 0.8239(4) 0.44574(12) 0.0671(9) Uani 1 1 d . . . . .
C15 C 0.4229(3) 0.6501(4) 0.41137(13) 0.0693(9) Uani 1 1 d . . . . .
C13 C 0.4373(2) 0.8521(3) 0.36672(11) 0.0563(7) Uani 1 1 d . . . . .
C5 C 0.3645(2) 0.7616(3) 0.21821(11) 0.0562(7) Uani 1 1 d . . . . .
C16 C 0.4891(3) 0.6984(4) 0.44910(12) 0.0731(9) Uani 1 1 d . . . . .
H16 H 0.5054 0.6475 0.4770 0.088 Uiso 1 1 calc R . . . .
C7 C 0.3792(3) 0.5160(3) 0.21023(13) 0.0710(9) Uani 1 1 d . . . . .
H7 H 0.3951 0.5097 0.2436 0.085 Uiso 1 1 calc R . . . .
C6 C 0.3592(2) 0.6399(3) 0.18884(11) 0.0576(8) Uani 1 1 d . . . . .
C2 C 0.3983(3) 1.0749(3) 0.32650(14) 0.0713(9) Uani 1 1 d . . . . .
H2 H 0.4116 1.1187 0.3561 0.086 Uiso 1 1 calc R . . . .
C1 C 0.4073(2) 0.9392(3) 0.32440(11) 0.0586(7) Uani 1 1 d . . . . .
F6_a F 0.4448(9) 0.4289(6) 0.4369(3) 0.128(5) Uani 0.473(14) 1 d . . P A 1
C20 C 0.3771(4) 0.5136(5) 0.41389(19) 0.1022(11) Uani 1 1 d . U . . .
C11 C 0.3347(2) 0.6455(3) 0.13900(12) 0.0635(8) Uani 1 1 d . . . . .
H11 H 0.3211 0.7275 0.1238 0.076 Uiso 1 1 calc R . . . .
C19 C 0.6091(3) 0.8714(5) 0.48620(14) 0.0835(11) Uani 1 1 d . . . . .
C9 C 0.3507(3) 0.4061(4) 0.13254(15) 0.0744(9) Uani 1 1 d . . . . .
C4 C 0.3592(2) 0.9638(3) 0.23834(12) 0.0631(8) Uani 1 1 d . . . . .
C12 C 0.3472(4) 0.2808(5) 0.10354(19) 0.1084(15) Uani 1 1 d . . . . .
H12A H 0.3084 0.2958 0.0723 0.163 Uiso 1 1 calc GR . . . .
H12B H 0.3161 0.2111 0.1199 0.163 Uiso 1 1 calc GR . . . .
H12C H 0.4148 0.2546 0.0997 0.163 Uiso 1 1 calc GR . . . .
C10 C 0.3304(3) 0.5300(4) 0.11180(13) 0.0714(9) Uani 1 1 d . . . . .
H10 H 0.3133 0.5359 0.0784 0.086 Uiso 1 1 calc R . . . .
C3 C 0.3694(3) 1.1479(4) 0.28436(15) 0.0839(11) Uani 1 1 d . . . . .
H3 H 0.3627 1.2400 0.2874 0.101 Uiso 1 1 calc R . . . .
C8 C 0.3756(3) 0.4020(4) 0.18228(15) 0.0800(10) Uani 1 1 d . . . . .
H8 H 0.3904 0.3200 0.1973 0.096 Uiso 1 1 calc R . . . .
F6A_b F 0.3714(6) 0.4802(8) 0.4620(3) 0.122(4) Uani 0.527(14) 1 d . . P A 2

loop_
_atom_site_aniso_label
_atom_site_aniso_U_11
_atom_site_aniso_U_22
_atom_site_aniso_U_33
_atom_site_aniso_U_23
_atom_site_aniso_U_13
_atom_site_aniso_U_12
F4 0.1229(19) 0.111(2) 0.216(4) 0.013(2) 0.031(2) -0.0394(19)
F1 0.146(2) 0.145(3) 0.0565(13) -0.0067(14) -0.0009(13) -0.011(2)
F2 0.0944(17) 0.142(2) 0.1029(19) -0.0132(17) -0.0274(14) 0.0240(16)
F3 0.136(2) 0.0922(19) 0.0964(18) -0.0044(14) -0.0277(16) -0.0157(16)
F5 0.250(5) 0.083(2) 0.273(6) -0.050(3) 0.118(5) -0.044(3)
N4 0.0694(15) 0.0615(15) 0.0590(15) 0.0155(12) -0.0002(12) -0.0018(12)
N3 0.0518(13) 0.0547(14) 0.0590(14) 0.0113(11) 0.0043(10) 0.0024(10)
N1 0.109(2) 0.0566(16) 0.0741(19) 0.0202(14) 0.0003(16) 0.0032(15)
N2 0.0519(12) 0.0525(13) 0.0581(14) 0.0131(10) 0.0043(10) 0.0016(9)
C18 0.0667(17) 0.0573(17) 0.0625(18) 0.0045(13) 0.0084(14) 0.0036(13)
C14 0.0581(16) 0.0611(18) 0.0642(18) 0.0105(14) -0.0003(13) 0.0015(13)
C17 0.0704(19) 0.072(2) 0.0571(18) 0.0003(15) 0.0032(14) 0.0089(15)
C15 0.0730(19) 0.0638(19) 0.069(2) 0.0178(15) 0.0022(15) 0.0009(15)
C13 0.0545(15) 0.0566(16) 0.0571(16) 0.0080(13) 0.0061(12) 0.0066(12)
C5 0.0449(14) 0.0601(17) 0.0625(17) 0.0150(13) 0.0035(11) -0.0016(11)
C16 0.085(2) 0.071(2) 0.0598(18) 0.0171(15) 0.0006(16) 0.0063(17)
C7 0.077(2) 0.066(2) 0.0666(19) 0.0137(16) -0.0022(15) -0.0012(16)
C6 0.0482(14) 0.0618(18) 0.0615(17) 0.0100(13) 0.0030(12) -0.0035(12)
C2 0.084(2) 0.0556(18) 0.074(2) 0.0102(15) 0.0087(17) 0.0017(15)
C1 0.0528(15) 0.0600(17) 0.0628(17) 0.0106(14) 0.0072(12) 0.0025(12)
F6_a 0.189(10) 0.057(3) 0.122(6) 0.039(3) -0.035(6) -0.017(4)
C20 0.122(2) 0.075(2) 0.098(3) 0.0288(17) -0.024(2) -0.019(2)
C11 0.0597(16) 0.0631(18) 0.0660(19) 0.0136(14) 0.0036(13) -0.0027(13)
C19 0.096(3) 0.085(3) 0.065(2) 0.0001(18) -0.0046(18) 0.006(2)
C9 0.0686(19) 0.066(2) 0.085(2) 0.0028(17) -0.0026(16) -0.0072(15)
C4 0.0652(17) 0.0570(17) 0.0649(19) 0.0200(15) 0.0021(14) 0.0007(13)
C12 0.130(4) 0.077(3) 0.109(3) -0.011(2) -0.014(3) -0.010(3)
C10 0.0714(19) 0.075(2) 0.0651(19) 0.0040(16) -0.0012(15) -0.0068(16)
C3 0.113(3) 0.0525(19) 0.083(3) 0.0095(17) 0.003(2) 0.0030(18)
C8 0.089(2) 0.0570(19) 0.089(3) 0.0123(17) -0.0052(19) -0.0056(17)
F6A_b 0.131(5) 0.117(5) 0.112(5) 0.071(4) -0.001(4) -0.036(4)

loop_
_atom_type_symbol
_atom_type_description
_atom_type_scat_dispersion_real
_atom_type_scat_dispersion_imag
_atom_type_scat_source
C C 0.0181 0.0091 'International Tables Vol C Tables 4.2.6.8 and 6.1.1.4'
H H 0.0000 0.0000 'International Tables Vol C Tables 4.2.6.8 and 6.1.1.4'
F F 0.0727 0.0534 'International Tables Vol C Tables 4.2.6.8 and 6.1.1.4'
N N 0.0311 0.0180 'International Tables Vol C Tables 4.2.6.8 and 6.1.1.4'

loop_
_geom_angle_atom_site_label_1
_geom_angle_atom_site_label_2
_geom_angle_atom_site_label_3
_geom_angle
C20 F5 F6_a 50.4(5)
C4 N4 C5 103.0(3)
C5 N3 N2 102.3(2)
C3 N1 C4 115.1(3)
N3 N2 C1 128.0(2)
N3 N2 C4 109.5(3)
C1 N2 C4 122.4(3)
C17 C18 H18 119.8
C17 C18 C13 120.4(3)
C13 C18 H18 119.8
C15 C14 H14 120.3
C15 C14 C13 119.5(3)
C13 C14 H14 120.3
C18 C17 C16 119.9(3)
C18 C17 C19 121.2(4)
C16 C17 C19 118.9(3)
C14 C15 C20 118.4(3)
C16 C15 C14 121.0(3)
C16 C15 C20 120.6(3)
C18 C13 C1 118.9(3)
C14 C13 C18 119.4(3)
C14 C13 C1 121.6(3)
N4 C5 C6 123.5(3)
N3 C5 N4 115.8(3)
N3 C5 C6 120.7(3)
C17 C16 H16 120.1
C15 C16 C17 119.8(3)
C15 C16 H16 120.1
C6 C7 H7 119.8
C8 C7 H7 119.8
C8 C7 C6 120.4(3)
C7 C6 C5 120.7(3)
C7 C6 C11 118.2(3)
C11 C6 C5 121.1(3)
C1 C2 H2 120.0
C1 C2 C3 120.0(4)
C3 C2 H2 120.0
N2 C1 C13 120.5(3)
C2 C1 N2 115.0(3)
C2 C1 C13 124.6(3)
C20 F6_a F5 48.5(3)
F4 C20 C15 112.5(4)
F4 C20 F6_a 133.1(6)
F4 C20 F6A_b 86.9(5)
F5 C20 F4 98.5(5)
F5 C20 C15 113.4(4)
F5 C20 F6_a 81.1(6)
F5 C20 F6A_b 129.9(6)
F6_a C20 C15 110.3(5)
F6A_b C20 C15 109.9(5)
C6 C11 H11 119.8
C10 C11 C6 120.4(3)
C10 C11 H11 119.8
F1 C19 F2 105.6(3)
F1 C19 C17 112.9(4)
F2 C19 C17 111.6(3)
F3 C19 F1 106.2(4)
F3 C19 F2 106.3(4)
F3 C19 C17 113.7(3)
C10 C9 C12 122.6(4)
C10 C9 C8 117.0(4)
C8 C9 C12 120.4(4)
N4 C4 N1 128.5(3)
N4 C4 N2 109.3(3)
N1 C4 N2 122.2(3)
C9 C12 H12A 109.5
C9 C12 H12B 109.5
C9 C12 H12C 109.5
H12A C12 H12B 109.5
H12A C12 H12C 109.5
H12B C12 H12C 109.5
C11 C10 H10 119.0
C9 C10 C11 122.1(3)
C9 C10 H10 119.0
N1 C3 C2 125.2(3)
N1 C3 H3 117.4
C2 C3 H3 117.4
C7 C8 C9 121.9(3)
C7 C8 H8 119.0
C9 C8 H8 119.0

loop_
_geom_bond_atom_site_label_1
_geom_bond_atom_site_label_2
_geom_bond_distance
F4 C20 1.315(6)
F1 C19 1.331(5)
F2 C19 1.334(5)
F3 C19 1.320(5)
F5 F6_a 1.712(9)
F5 C20 1.297(7)
N4 C5 1.356(4)
N4 C4 1.330(4)
N3 N2 1.354(4)
N3 C5 1.335(4)
N1 C4 1.342(4)
N1 C3 1.312(5)
N2 C1 1.365(4)
N2 C4 1.387(4)
C18 H18 0.9300
C18 C17 1.378(5)
C18 C13 1.388(5)
C14 H14 0.9300
C14 C15 1.387(5)
C14 C13 1.388(5)
C17 C16 1.389(5)
C17 C19 1.492(5)
C15 C16 1.363(5)
C15 C20 1.502(6)
C13 C1 1.477(4)
C5 C6 1.464(5)
C16 H16 0.9300
C7 H7 0.9300
C7 C6 1.385(4)
C7 C8 1.379(5)
C6 C11 1.386(5)
C2 H2 0.9300
C2 C1 1.365(5)
C2 C3 1.393(5)
F6_a C20 1.335(9)
C20 F6A_b 1.398(8)
C11 H11 0.9300
C11 C10 1.379(5)
C9 C12 1.490(6)
C9 C10 1.378(5)
C9 C8 1.383(6)
C12 H12A 0.9600
C12 H12B 0.9600
C12 H12C 0.9600
C10 H10 0.9300
C3 H3 0.9300
C8 H8 0.9300

loop_
_geom_torsion_atom_site_label_1
_geom_torsion_atom_site_label_2
_geom_torsion_atom_site_label_3
_geom_torsion_atom_site_label_4
_geom_torsion
F5 F6_a C20 F4 93.5(8)
F5 F6_a C20 C15 -111.8(6)
F5 F6_a C20 F6A_b 146.1(5)
N4 C5 C6 C7 179.7(3)
N4 C5 C6 C11 0.1(4)
N3 N2 C1 C13 -0.7(4)
N3 N2 C1 C2 179.6(3)
N3 N2 C4 N4 -0.6(3)
N3 N2 C4 N1 179.9(3)
N3 C5 C6 C7 -0.3(4)
N3 C5 C6 C11 -180.0(3)
N2 N3 C5 N4 -0.3(3)
N2 N3 C5 C6 179.7(2)
C18 C17 C16 C15 1.4(5)
C18 C17 C19 F1 136.3(4)
C18 C17 C19 F2 -105.0(4)
C18 C17 C19 F3 15.2(5)
C18 C13 C1 N2 146.7(3)
C18 C13 C1 C2 -33.8(4)
C14 C15 C16 C17 -1.1(6)
C14 C15 C20 F4 -57.0(6)
C14 C15 C20 F5 53.8(6)
C14 C15 C20 F6_a 142.7(7)
C14 C15 C20 F6A_b -152.1(5)
C14 C13 C1 N2 -35.1(4)
C14 C13 C1 C2 144.5(3)
C17 C18 C13 C14 -1.3(5)
C17 C18 C13 C1 177.0(3)
C15 C14 C13 C18 1.6(5)
C15 C14 C13 C1 -176.6(3)
C13 C18 C17 C16 -0.3(5)
C13 C18 C17 C19 177.5(3)
C13 C14 C15 C16 -0.5(5)
C13 C14 C15 C20 179.7(4)
C5 N4 C4 N1 179.8(3)
C5 N4 C4 N2 0.4(3)
C5 N3 N2 C1 -177.4(3)
C5 N3 N2 C4 0.5(3)
C5 C6 C11 C10 179.7(3)
C16 C17 C19 F1 -45.9(5)
C16 C17 C19 F2 72.8(5)
C16 C17 C19 F3 -167.0(4)
C16 C15 C20 F4 123.1(5)
C16 C15 C20 F5 -126.1(5)
C16 C15 C20 F6_a -37.2(9)
C16 C15 C20 F6A_b 28.0(7)
C7 C6 C11 C10 0.1(5)
C6 C7 C8 C9 -1.1(6)
C6 C11 C10 C9 -0.5(5)
C1 N2 C4 N4 177.5(3)
C1 N2 C4 N1 -2.0(5)
C1 C2 C3 N1 -1.4(7)
F6_a F5 C20 F4 -132.5(6)
F6_a F5 C20 C15 108.4(7)
F6_a F5 C20 F6A_b -39.4(6)
C20 C15 C16 C17 178.8(4)
C19 C17 C16 C15 -176.4(3)
C4 N4 C5 N3 -0.1(3)
C4 N4 C5 C6 179.9(3)
C4 N1 C3 C2 1.4(7)
C4 N2 C1 C13 -178.5(3)
C4 N2 C1 C2 1.9(4)
C12 C9 C10 C11 -179.5(4)
C12 C9 C8 C7 -179.7(4)
C10 C9 C8 C7 0.6(6)
C3 N1 C4 N4 -179.1(4)
C3 N1 C4 N2 0.2(5)
C3 C2 C1 N2 -0.3(5)
C3 C2 C1 C13 -179.9(3)
C8 C7 C6 C5 -179.0(3)
C8 C7 C6 C11 0.7(5)
C8 C9 C10 C11 0.2(5)
